data_7249266
loop_
_publ_author_name
'Sethi, Tapaswini'
'Das, Dinabandhu'

_publ_section_title
;
 Switching from positive to negative thermal expansion in a tetrayne-diol
 compound
;
_journal_issue 37
_journal_name_full CrystEngComm
_journal_page_first 5133
_journal_page_last 5137
_journal_paper_doi 10.1039/D4CE00703D
_journal_volume 26
_journal_year 2024
_chemical_formula_moiety 'C18 H18 O2'
_chemical_formula_sum 'C18 H18 O2'
_chemical_formula_weight 266.32
_chemical_name_systematic 1,1?-(octa-1,3,5,7-tetrayne-1,8-diyl)dicyclopentanol
_space_group_crystal_system orthorhombic
_space_group_IT_number 41
_space_group_name_Hall 'A 2 -2ab'
_space_group_name_H-M_alt 'A e a 2'
_atom_sites_solution_hydrogens mixed
_audit_creation_method SHELXL-2019/3
_audit_update_record
;
2024-07-03 deposited with the CCDC.	2024-09-02 downloaded from the CCDC.
;
_cell_angle_alpha 90
_cell_angle_beta 90
_cell_angle_gamma 90
_cell_formula_units_Z 8
_cell_length_a 19.6437(13)
_cell_length_b 18.7051(12)
_cell_length_c 8.2918(5)
_cell_measurement_reflns_used 9913
_cell_measurement_temperature 150(2)
_cell_measurement_theta_max 28.31
_cell_measurement_theta_min 2.41
_cell_volume 3046.7(3)
_computing_cell_refinement 'Bruker SAINT'
_computing_data_collection 'Bruker APEX3'
_computing_data_reduction 'Bruker SAINT'
_computing_molecular_graphics 'Xseed-2020 (Barbour, 2020)'
_computing_structure_refinement 'SHELXL-2019/2 (Sheldrick, 2019)'
_computing_structure_solution 'SHELXT 2018/2 (Sheldrick, 2018)'
_diffrn_ambient_temperature 150(2)
_diffrn_measured_fraction_theta_full 0.994
_diffrn_measured_fraction_theta_max 0.992
_diffrn_measurement_device_type 'Bruker APEX-III Photon-II detector'
_diffrn_measurement_method 'phi and omega scan'
_diffrn_radiation_type MoK\a
_diffrn_radiation_wavelength 0.71073
_diffrn_reflns_av_R_equivalents 0.0434
_diffrn_reflns_av_unetI/netI 0.0238
_diffrn_reflns_Laue_measured_fraction_full 0.994
_diffrn_reflns_Laue_measured_fraction_max 0.992
_diffrn_reflns_limit_h_max 26
_diffrn_reflns_limit_h_min -26
_diffrn_reflns_limit_k_max 24
_diffrn_reflns_limit_k_min -24
_diffrn_reflns_limit_l_max 9
_diffrn_reflns_limit_l_min -11
_diffrn_reflns_number 31502
_diffrn_reflns_point_group_measured_fraction_full 0.966
_diffrn_reflns_point_group_measured_fraction_max 0.938
_diffrn_reflns_theta_full 25.000
_diffrn_reflns_theta_max 28.341
_diffrn_reflns_theta_min 2.412
_diffrn_source microfocus
_exptl_absorpt_coefficient_mu 0.074
_exptl_absorpt_correction_T_max 0.7457
_exptl_absorpt_correction_T_min 0.6705
_exptl_absorpt_correction_type multi-scan
_exptl_absorpt_process_details SADABS
_exptl_crystal_colour Yellow
_exptl_crystal_density_diffrn 1.161
_exptl_crystal_density_meas ?
_exptl_crystal_description Plate
_exptl_crystal_F_000 1136
_exptl_crystal_recrystallization_method 'Re-crystallisation from solvent: mixture of ethyl acetate and chloroform'
_exptl_crystal_size_max 0.318
_exptl_crystal_size_mid 0.154
_exptl_crystal_size_min 0.140
_refine_diff_density_max 0.439
_refine_diff_density_min -0.211
_refine_diff_density_rms 0.041
_refine_ls_abs_structure_details
;
 Flack x determined using 1380 quotients [(I+)-(I-)]/[(I+)+(I-)]
 (Parsons, Flack and Wagner, Acta Cryst. B69 (2013) 249-259).
;
_refine_ls_abs_structure_Flack 0.6(3)
_refine_ls_extinction_method none
_refine_ls_goodness_of_fit_ref 1.082
_refine_ls_hydrogen_treatment mixed
_refine_ls_matrix_type full
_refine_ls_number_parameters 189
_refine_ls_number_reflns 3580
_refine_ls_number_restraints 1
_refine_ls_restrained_S_all 1.082
_refine_ls_R_factor_all 0.0450
_refine_ls_R_factor_gt 0.0414
_refine_ls_shift/su_max 0.000
_refine_ls_shift/su_mean 0.000
_refine_ls_structure_factor_coef Fsqd
_refine_ls_weighting_details 'w=1/[\s^2^(Fo^2^)+(0.0602P)^2^+1.5928P] where P=(Fo^2^+2Fc^2^)/3'
_refine_ls_weighting_scheme calc
_refine_ls_wR_factor_gt 0.1091
_refine_ls_wR_factor_ref 0.1125
_reflns_Friedel_coverage 0.768
_reflns_Friedel_fraction_full 0.932
_reflns_Friedel_fraction_max 0.876
_reflns_number_gt 3368
_reflns_number_total 3580
_reflns_threshold_expression 'I > 2\s(I)'
_cod_data_source_file d4ce00703d2.cif
_cod_data_source_block 150K
_cod_depositor_comments
;
The following automatic conversions were performed:

data item '_exptl_crystal_density_meas' value 'not measured' was
changed to '?' -- the value is perceived as not measured.

Automatic conversion script
Id: cif_fix_values 8170 2020-07-09 18:12:32Z antanas 

 Adding full bibliography for 7249264--7249269.cif.
;
_cod_original_sg_symbol_Hall 'A 2 -2ac'
_cod_original_sg_symbol_H-M 'A b a 2'
_cod_database_code 7249266
_shelx_shelxl_version_number 2019/3
_shelx_space_group_comment
;
The symmetry employed for this shelxl refinement is uniquely defined
by the following loop, which should always be used as a source of
symmetry information in preference to the above space-group names.
They are only intended as comments.
;
_shelx_estimated_absorpt_t_min 0.977
_shelx_estimated_absorpt_t_max 0.990

loop_
_space_group_symop_operation_xyz
'x, y, z'
'-x, -y, z'
'-x+1/2, y, z+1/2'
'x+1/2, -y, z+1/2'
'x, y+1/2, z+1/2'
'-x, -y+1/2, z+1/2'
'-x+1/2, y+1/2, z+1'
'x+1/2, -y+1/2, z+1'

loop_
_atom_site_label
_atom_site_type_symbol
_atom_site_fract_x
_atom_site_fract_y
_atom_site_fract_z
_atom_site_U_iso_or_equiv
_atom_site_adp_type
_atom_site_occupancy
_atom_site_site_symmetry_order
_atom_site_calc_flag
_atom_site_refinement_flags_posn
_atom_site_refinement_flags_adp
_atom_site_refinement_flags_occupancy
_atom_site_disorder_assembly
_atom_site_disorder_group
O1 O 0.19533(8) 0.30883(8) 0.3855(2) 0.0267(3) Uani 1 1 d . . . . .
O2 O 0.70502(7) 0.74347(8) 0.5775(2) 0.0244(3) Uani 1 1 d . . . . .
C7 C 0.28731(10) 0.46012(10) 0.4731(3) 0.0251(4) Uani 1 1 d . . . . .
C8 C 0.34317(11) 0.50360(11) 0.4838(3) 0.0274(4) Uani 1 1 d . . . . .
C6 C 0.23761(10) 0.42277(10) 0.4624(3) 0.0239(4) Uani 1 1 d . . . . .
C12 C 0.54358(11) 0.67972(12) 0.5111(3) 0.0265(4) Uani 1 1 d . . . . .
C15 C 0.62484(11) 0.83791(11) 0.6465(3) 0.0282(4) Uani 1 1 d . . . . .
H15A H 0.575289 0.847566 0.646338 0.034 Uiso 1 1 calc R U . . .
H15B H 0.639161 0.825658 0.757629 0.034 Uiso 1 1 calc R U . . .
C9 C 0.39157(11) 0.54208(12) 0.4932(3) 0.0287(4) Uani 1 1 d . . . . .
C11 C 0.49198(11) 0.63035(12) 0.5058(3) 0.0284(5) Uani 1 1 d . . . . .
C16 C 0.66431(18) 0.90243(13) 0.5840(4) 0.0486(7) Uani 1 1 d . . . . .
H16A H 0.633612 0.944164 0.573900 0.058 Uiso 1 1 calc R U . . .
H16B H 0.701320 0.914884 0.660060 0.058 Uiso 1 1 calc R U . . .
C18 C 0.65666(11) 0.81559(11) 0.3689(3) 0.0260(4) Uani 1 1 d . . . . .
H18A H 0.685800 0.786274 0.297346 0.031 Uiso 1 1 calc R U . . .
H18B H 0.613767 0.827148 0.311850 0.031 Uiso 1 1 calc R U . . .
C10 C 0.44587(12) 0.58835(12) 0.5014(3) 0.0296(5) Uani 1 1 d . . . . .
C13 C 0.58845(11) 0.72334(11) 0.5170(3) 0.0252(4) Uani 1 1 d . . . . .
C5 C 0.17750(10) 0.37645(10) 0.4556(3) 0.0207(4) Uani 1 1 d . . . . .
C17 C 0.69353(16) 0.88351(14) 0.4225(4) 0.0445(7) Uani 1 1 d . . . . .
H17A H 0.743111 0.874843 0.431045 0.053 Uiso 1 1 calc R U . . .
H17B H 0.685711 0.922661 0.344296 0.053 Uiso 1 1 calc R U . . .
C4 C 0.11852(10) 0.40703(11) 0.3545(3) 0.0265(4) Uani 1 1 d . . . . .
H4B H 0.116410 0.459724 0.364433 0.032 Uiso 1 1 calc R U . . .
H4A H 0.123902 0.394329 0.239271 0.032 Uiso 1 1 calc R U . . .
C1 C 0.14517(10) 0.36549(13) 0.6223(3) 0.0276(4) Uani 1 1 d . . . . .
H1A H 0.171515 0.330703 0.687124 0.033 Uiso 1 1 calc R U . . .
H1B H 0.142144 0.411187 0.682094 0.033 Uiso 1 1 calc R U . . .
C14 C 0.64249(10) 0.77691(10) 0.5286(3) 0.0213(4) Uani 1 1 d . . . . .
C2 C 0.07456(13) 0.3366(2) 0.5823(4) 0.0542(8) Uani 1 1 d . . . . .
H2A H 0.075860 0.283974 0.569434 0.065 Uiso 1 1 calc R U . . .
H2B H 0.041807 0.348660 0.668818 0.065 Uiso 1 1 calc R U . . .
C3 C 0.05444(12) 0.3722(2) 0.4254(4) 0.0493(8) Uani 1 1 d . . . . .
H3A H 0.019101 0.408933 0.445358 0.059 Uiso 1 1 calc R U . . .
H3B H 0.035855 0.336415 0.349370 0.059 Uiso 1 1 calc R U . . .
H2 H 0.7013(15) 0.7211(17) 0.665(4) 0.036(8) Uiso 1 1 d . . . . .
H1 H 0.2224(19) 0.2852(18) 0.453(5) 0.055(10) Uiso 1 1 d . . . . .

loop_
_atom_site_aniso_label
_atom_site_aniso_U_11
_atom_site_aniso_U_22
_atom_site_aniso_U_33
_atom_site_aniso_U_23
_atom_site_aniso_U_13
_atom_site_aniso_U_12
O1 0.0279(7) 0.0233(7) 0.0290(8) -0.0056(6) -0.0068(6) 0.0018(6)
O2 0.0177(6) 0.0273(7) 0.0282(8) 0.0030(6) 0.0003(6) 0.0035(5)
C7 0.0222(9) 0.0251(9) 0.0280(11) 0.0014(8) -0.0006(8) -0.0010(7)
C8 0.0277(10) 0.0256(9) 0.0288(11) 0.0049(8) -0.0024(9) -0.0007(7)
C6 0.0220(9) 0.0235(8) 0.0261(10) 0.0007(8) -0.0001(8) 0.0007(7)
C12 0.0251(10) 0.0292(9) 0.0253(11) 0.0034(8) -0.0039(8) -0.0036(8)
C15 0.0265(9) 0.0282(10) 0.0300(11) -0.0060(9) 0.0039(9) 0.0019(8)
C9 0.0252(10) 0.0336(10) 0.0271(11) 0.0054(9) -0.0039(8) -0.0031(8)
C11 0.0240(10) 0.0346(10) 0.0264(11) 0.0047(8) -0.0055(8) -0.0047(8)
C16 0.078(2) 0.0282(12) 0.0392(15) -0.0059(11) 0.0059(14) -0.0147(12)
C18 0.0289(10) 0.0246(9) 0.0244(11) 0.0020(8) 0.0005(8) -0.0005(7)
C10 0.0309(11) 0.0292(10) 0.0286(12) 0.0058(9) -0.0054(9) -0.0064(8)
C13 0.0220(9) 0.0281(9) 0.0255(10) 0.0018(8) -0.0019(8) -0.0031(7)
C5 0.0186(8) 0.0206(8) 0.0228(10) -0.0009(7) -0.0012(7) -0.0008(7)
C17 0.0562(16) 0.0312(12) 0.0461(17) 0.0020(11) 0.0059(13) -0.0130(11)
C4 0.0233(9) 0.0294(10) 0.0267(11) 0.0019(9) -0.0049(8) 0.0024(8)
C1 0.0219(9) 0.0399(11) 0.0211(10) 0.0026(8) -0.0014(8) -0.0029(8)
C14 0.0173(8) 0.0225(8) 0.0241(10) -0.0003(8) -0.0007(7) -0.0014(7)
C2 0.0271(12) 0.098(2) 0.0373(15) 0.0134(16) -0.0029(11) -0.0225(14)
C3 0.0200(10) 0.090(2) 0.0376(15) 0.0136(15) -0.0046(10) -0.0063(12)

loop_
_atom_type_symbol
_atom_type_description
_atom_type_scat_dispersion_real
_atom_type_scat_dispersion_imag
_atom_type_scat_source
C C 0.0033 0.0016 'International Tables Vol C Tables 4.2.6.8 and 6.1.1.4'
H H 0.0000 0.0000 'International Tables Vol C Tables 4.2.6.8 and 6.1.1.4'
O O 0.0106 0.0060 'International Tables Vol C Tables 4.2.6.8 and 6.1.1.4'

loop_
_geom_angle_atom_site_label_1
_geom_angle_atom_site_label_2
_geom_angle_atom_site_label_3
_geom_angle
_geom_angle_site_symmetry_1
_geom_angle_site_symmetry_3
_geom_angle_publ_flag
C6 C7 C8 178.9(2) . . ?
C9 C8 C7 179.4(2) . . ?
C7 C6 C5 177.9(2) . . ?
C13 C12 C11 179.3(3) . . ?
C16 C15 C14 104.82(19) . . ?
C8 C9 C10 177.9(2) . . ?
C10 C11 C12 178.6(3) . . ?
C17 C16 C15 108.1(2) . . ?
C17 C18 C14 103.11(19) . . ?
C11 C10 C9 177.8(2) . . ?
C12 C13 C14 178.5(2) . . ?
O1 C5 C6 109.87(16) . . ?
O1 C5 C1 110.36(17) . . ?
C6 C5 C1 112.17(17) . . ?
O1 C5 C4 106.88(16) . . ?
C6 C5 C4 114.05(16) . . ?
C1 C5 C4 103.22(16) . . ?
C16 C17 C18 105.9(2) . . ?
C3 C4 C5 104.53(18) . . ?
C2 C1 C5 103.16(19) . . ?
O2 C14 C13 109.91(16) . . ?
O2 C14 C18 107.08(16) . . ?
C13 C14 C18 113.46(17) . . ?
O2 C14 C15 109.59(17) . . ?
C13 C14 C15 112.66(18) . . ?
C18 C14 C15 103.84(16) . . ?
C3 C2 C1 105.6(2) . . ?
C2 C3 C4 107.58(19) . . ?

loop_
_geom_bond_atom_site_label_1
_geom_bond_atom_site_label_2
_geom_bond_distance
_geom_bond_site_symmetry_2
_geom_bond_publ_flag
O1 C5 1.435(2) . ?
O2 C14 1.437(2) . ?
C7 C6 1.204(3) . ?
C7 C8 1.369(3) . ?
C8 C9 1.195(3) . ?
C6 C5 1.466(3) . ?
C12 C13 1.202(3) . ?
C12 C11 1.372(3) . ?
C15 C16 1.525(3) . ?
C15 C14 1.542(3) . ?
C9 C10 1.375(3) . ?
C11 C10 1.199(3) . ?
C16 C17 1.500(4) . ?
C18 C17 1.528(3) . ?
C18 C14 1.535(3) . ?
C13 C14 1.463(3) . ?
C5 C1 1.535(3) . ?
C5 C4 1.540(3) . ?
C4 C3 1.534(3) . ?
C1 C2 1.525(3) . ?
C2 C3 1.514(4) . ?
